data_9012119
loop_
_publ_author_name
'Takahashi, T.'
'Yamada, O.'

_publ_section_title
;
 Crystallographic and magnetic properties of the Cd(OH)2
 layer structure compound TiS2 containing extra iron
;
_journal_name_full 'Journal of Solid State Chemistry'
_journal_page_first 25
_journal_page_last 30
_journal_paper_doi 10.1016/0022-4596(73)90116-3
_journal_volume 7
_journal_year 1973
_chemical_compound_source Synthetic
_chemical_formula_structural FeTi4S8
_chemical_formula_sum 'Fe S8 Ti4'
_space_group_IT_number 12
_symmetry_space_group_name_Hall '-C 2y'
_symmetry_space_group_name_H-M 'C 1 2/m 1'
_cell_angle_alpha 90
_cell_angle_beta 90.0
_cell_angle_gamma 90
_cell_length_a 11.854
_cell_length_b 6.844
_cell_length_c 11.424
_cell_formula_units_Z 4
_cell_volume 926.815
_database_code_amcsd 0013311
_exptl_crystal_density_diffrn 3.611
_cod_original_formula_sum 'Fe Ti4 S8'
_cod_database_code 9012119
_amcsd_formula_title FeTi4S8

loop_
_space_group_symop_operation_xyz
x,y,z
1/2+x,1/2+y,z
x,-y,z
1/2+x,1/2-y,z
-x,y,-z
1/2-x,1/2+y,-z
-x,-y,-z
1/2-x,1/2-y,-z

loop_
_atom_site_label
_atom_site_fract_x
_atom_site_fract_y
_atom_site_fract_z
Fe1 0.00000 0.00000 0.00000
Fe2 0.00000 0.50000 0.50000
Ti1 0.00000 0.00000 0.25000
Ti2 0.50000 0.00000 0.25000
Ti3 0.25000 0.75000 0.25000
S1 0.16700 0.00000 0.12500
S2 0.16700 0.00000 0.62500
S3 0.33333 0.00000 0.37500
S4 0.33333 0.00000 0.87500
S5 0.06300 0.25000 0.37500
S6 0.06300 0.25000 0.87500

loop_
_cod_related_entry_id
_cod_related_entry_database
_cod_related_entry_code
1 AMCSD 0013311
